data_2225755
loop_
_publ_author_name
'Burgoyne, Andrew R.'
'Meijboom, Reinout'
'Muller, Alfred'
'Omondi, Bernard'

_publ_section_title
;
 Bis(dicyclohexylphenylphosphine)silver(I) nitrate
;
_journal_coeditor_code BG2336
_journal_issue 5
_journal_name_full 'Acta Crystallographica Section E'
_journal_page_first m503
_journal_page_last m504
_journal_paper_doi 10.1107/S1600536810011724
_journal_volume 66
_journal_year 2010
_chemical_formula_iupac '[Ag (C18 H27 P1)2] N O3'
_chemical_formula_moiety 'C36 H54 Ag P2 +, N O3 -'
_chemical_formula_sum 'C36 H54 Ag N O3 P2'
_chemical_formula_weight 718.61
_chemical_name_systematic
;
Bis(dicyclohexylphenylphosphine)silver(I) nitrate
;
_space_group_IT_number 4
_symmetry_cell_setting monoclinic
_symmetry_space_group_name_Hall 'P 2yb'
_symmetry_space_group_name_H-M 'P 1 21 1'
_audit_creation_method 'WinGX routine CIF_UPDATE'
_cell_angle_alpha 90
_cell_angle_beta 106.8960(10)
_cell_angle_gamma 90
_cell_formula_units_Z 2
_cell_length_a 10.9207(4)
_cell_length_b 13.6312(5)
_cell_length_c 12.2121(5)
_cell_measurement_reflns_used 19966
_cell_measurement_temperature 296(2)
_cell_measurement_theta_max 27.81
_cell_measurement_theta_min 1.74
_cell_volume 1739.45(12)
_computing_cell_refinement 'SAINT (Bruker, 2004)'
_computing_data_collection 'SMART (Bruker, 2004)'
_computing_data_reduction 'SAINT (Bruker, 2004)'
_computing_molecular_graphics
;
ORTEP-3 for Windows  (Farrugia, 1997), PLATON (Spek, 2009) and
DIAMOND
(Brandenburg & Putz, 2005)
;
_computing_publication_material 'WinGX (Farrugia, 1999)'
_computing_structure_refinement 'SHELXL97 (Sheldrick, 2008)'
_computing_structure_solution 'SHELXS97 (Sheldrick, 2008)'
_diffrn_ambient_temperature 296(2)
_diffrn_detector_area_resol_mean 0
_diffrn_measured_fraction_theta_full 0.991
_diffrn_measured_fraction_theta_max 0.991
_diffrn_measurement_device_type 'Bruker APEXII CCD'
_diffrn_measurement_method '\f and \w scans'
_diffrn_radiation_type MoK\a
_diffrn_radiation_wavelength 0.71073
_diffrn_reflns_av_R_equivalents 0.0195
_diffrn_reflns_limit_h_max 13
_diffrn_reflns_limit_h_min -14
_diffrn_reflns_limit_k_max 14
_diffrn_reflns_limit_k_min -17
_diffrn_reflns_limit_l_max 15
_diffrn_reflns_limit_l_min -15
_diffrn_reflns_number 19954
_diffrn_reflns_theta_full 27.81
_diffrn_reflns_theta_max 27.81
_diffrn_reflns_theta_min 1.74
_diffrn_standards_decay_% 0
_diffrn_standards_interval_count 0
_diffrn_standards_number 0
_exptl_absorpt_coefficient_mu 0.707
_exptl_absorpt_correction_T_max 0.9076
_exptl_absorpt_correction_T_min 0.7557
_exptl_absorpt_correction_type multi-scan
_exptl_absorpt_process_details '(SADABS; Bruker, 2004)'
_exptl_crystal_colour Colourless
_exptl_crystal_density_diffrn 1.372
_exptl_crystal_density_method 'not measured'
_exptl_crystal_description Plate
_exptl_crystal_F_000 756
_exptl_crystal_size_max 0.42
_exptl_crystal_size_mid 0.34
_exptl_crystal_size_min 0.14
_refine_diff_density_max 0.754
_refine_diff_density_min -0.277
_refine_ls_abs_structure_details 'Flack (1983), 2322  Friedel pairs'
_refine_ls_abs_structure_Flack 0.041(15)
_refine_ls_extinction_method none
_refine_ls_goodness_of_fit_ref 1.059
_refine_ls_hydrogen_treatment constr
_refine_ls_matrix_type full
_refine_ls_number_parameters 389
_refine_ls_number_reflns 6614
_refine_ls_number_restraints 1
_refine_ls_restrained_S_all 1.058
_refine_ls_R_factor_gt 0.0211
_refine_ls_shift/su_max 0.001
_refine_ls_structure_factor_coef Fsqd
_refine_ls_weighting_details 'calc w=1/[\s^2^(Fo^2^)+(0.0323P)^2^+0.3975P] where P=(Fo^2^+2Fc^2^)/3'
_refine_ls_weighting_scheme calc
_refine_ls_wR_factor_ref 0.055
_reflns_number_gt 6503
_reflns_number_total 6614
_reflns_threshold_expression I>2\s(I)
_cod_data_source_file bg2336.cif
_cod_data_source_block I
_cod_original_cell_volume 1739.45(11)
_cod_original_sg_symbol_H-M 'P 21'
_cod_database_code 2225755
_cod_database_fobs_code 2225755

loop_
_symmetry_equiv_pos_as_xyz
'x, y, z'
'-x, y+1/2, -z'

loop_
_atom_site_type_symbol
_atom_site_label
_atom_site_fract_x
_atom_site_fract_y
_atom_site_fract_z
_atom_site_U_iso_or_equiv
_atom_site_adp_type
_atom_site_calc_flag
_atom_site_refinement_flags
_atom_site_occupancy
_atom_site_disorder_assembly
_atom_site_disorder_group
C C11 0.62500(19) 0.63257(16) 0.56623(17) 0.0192(4) Uani d . 1 . .
C C12 0.7541(2) 0.65504(18) 0.57934(19) 0.0238(4) Uani d . 1 . .
H H12 0.8061 0.6781 0.649 0.029 Uiso calc R 1 . .
C C13 0.8040(2) 0.6424(2) 0.4866(2) 0.0304(5) Uani d . 1 . .
H H13 0.8877 0.6614 0.4936 0.036 Uiso calc R 1 . .
C C14 0.7305(2) 0.60220(18) 0.38554(19) 0.0247(5) Uani d . 1 . .
H H14 0.7665 0.5895 0.3267 0.03 Uiso calc R 1 . .
C C15 0.6018(2) 0.58046(17) 0.37122(18) 0.0216(4) Uani d . 1 . .
H H15 0.55 0.5578 0.3012 0.026 Uiso calc R 1 . .
C C16 0.5517(2) 0.59328(18) 0.46349(19) 0.0230(4) Uani d . 1 . .
H H16 0.4675 0.575 0.4557 0.028 Uiso calc R 1 . .
C C21 0.5685(2) 0.51594(16) 0.74331(19) 0.0209(4) Uani d . 1 . .
H H21 0.5338 0.5188 0.8088 0.025 Uiso calc R 1 . .
C C22 0.7053(2) 0.47939(19) 0.7908(2) 0.0297(5) Uani d . 1 . .
H H22A 0.7475 0.4834 0.7312 0.036 Uiso calc R 1 . .
H H22B 0.7508 0.5221 0.8528 0.036 Uiso calc R 1 . .
C C23 0.7135(3) 0.3754(2) 0.8343(2) 0.0347(6) Uani d . 1 . .
H H23A 0.6873 0.3738 0.9036 0.042 Uiso calc R 1 . .
H H23B 0.8018 0.3537 0.8536 0.042 Uiso calc R 1 . .
C C24 0.6306(3) 0.30502(19) 0.7477(3) 0.0379(6) Uani d . 1 . .
H H24A 0.6652 0.2982 0.6834 0.046 Uiso calc R 1 . .
H H24B 0.6323 0.241 0.7827 0.046 Uiso calc R 1 . .
C C25 0.4941(3) 0.34062(19) 0.7054(2) 0.0344(6) Uani d . 1 . .
H H25A 0.4557 0.3375 0.7676 0.041 Uiso calc R 1 . .
H H25B 0.4461 0.2973 0.6451 0.041 Uiso calc R 1 . .
C C26 0.4845(2) 0.44473(18) 0.6600(2) 0.0283(5) Uani d . 1 . .
H H26A 0.5085 0.4454 0.5895 0.034 Uiso calc R 1 . .
H H26B 0.3963 0.4664 0.6422 0.034 Uiso calc R 1 . .
C C31 0.40036(18) 0.68109(17) 0.63811(18) 0.0175(4) Uani d . 1 . .
H H31 0.3571 0.6355 0.577 0.021 Uiso calc R 1 . .
C C32 0.3332(2) 0.67641(18) 0.7323(2) 0.0236(4) Uani d . 1 . .
H H32A 0.3781 0.7179 0.7959 0.028 Uiso calc R 1 . .
H H32B 0.3354 0.6096 0.7603 0.028 Uiso calc R 1 . .
C C33 0.1933(2) 0.7106(2) 0.6862(2) 0.0346(6) Uani d . 1 . .
H H33A 0.1464 0.6653 0.6278 0.042 Uiso calc R 1 . .
H H33B 0.1539 0.7104 0.7478 0.042 Uiso calc R 1 . .
C C34 0.1855(3) 0.8127(2) 0.6359(2) 0.0354(6) Uani d . 1 . .
H H34A 0.2253 0.859 0.6961 0.042 Uiso calc R 1 . .
H H34B 0.0964 0.8312 0.6046 0.042 Uiso calc R 1 . .
C C35 0.2518(2) 0.8184(2) 0.5419(2) 0.0323(5) Uani d . 1 . .
H H35A 0.2495 0.8855 0.5148 0.039 Uiso calc R 1 . .
H H35B 0.2067 0.7775 0.478 0.039 Uiso calc R 1 . .
C C36 0.3913(2) 0.78417(17) 0.5874(2) 0.0253(5) Uani d . 1 . .
H H36A 0.4303 0.7846 0.5255 0.03 Uiso calc R 1 . .
H H36B 0.4384 0.8295 0.6457 0.03 Uiso calc R 1 . .
C C41 0.61465(18) 0.98163(16) 0.93476(17) 0.0170(4) Uani d . 1 . .
C C42 0.4998(2) 0.93063(17) 0.91929(18) 0.0210(4) Uani d . 1 . .
H H42 0.4969 0.8635 0.9052 0.025 Uiso calc R 1 . .
C C43 0.3901(2) 0.97931(19) 0.92474(19) 0.0257(5) Uani d . 1 . .
H H43 0.3146 0.9445 0.9157 0.031 Uiso calc R 1 . .
C C44 0.3926(2) 1.07889(19) 0.94354(19) 0.0267(5) Uani d . 1 . .
H H44 0.3188 1.1113 0.9466 0.032 Uiso calc R 1 . .
C C45 0.5064(2) 1.13139(18) 0.95813(19) 0.0247(5) Uani d . 1 . .
H H45 0.5079 1.1989 0.9697 0.03 Uiso calc R 1 . .
C C46 0.6173(2) 1.08229(17) 0.95532(18) 0.0199(4) Uani d . 1 . .
H H46 0.6935 1.1168 0.9672 0.024 Uiso calc R 1 . .
C C51 0.84078(19) 0.99516(16) 0.85746(18) 0.0192(4) Uani d . 1 . .
H H51 0.8576 1.0564 0.9014 0.023 Uiso calc R 1 . .
C C52 0.7564(2) 1.0186(2) 0.7380(2) 0.0359(6) Uani d . 1 . .
H H52A 0.6781 1.0494 0.7428 0.043 Uiso calc R 1 . .
H H52B 0.7336 0.9582 0.6948 0.043 Uiso calc R 1 . .
C C53 0.8250(2) 1.0873(3) 0.6755(3) 0.0463(8) Uani d . 1 . .
H H53A 0.7701 1.1001 0.5988 0.056 Uiso calc R 1 . .
H H53B 0.8431 1.1493 0.7159 0.056 Uiso calc R 1 . .
C C54 0.9503(2) 1.0404(2) 0.6691(2) 0.0347(6) Uani d . 1 . .
H H54A 0.932 0.9798 0.6259 0.042 Uiso calc R 1 . .
H H54B 0.9936 1.0844 0.6301 0.042 Uiso calc R 1 . .
C C55 1.0355(2) 1.0198(2) 0.7882(2) 0.0283(5) Uani d . 1 . .
H H55A 1.0578 1.0812 0.8294 0.034 Uiso calc R 1 . .
H H55B 1.114 0.9892 0.7835 0.034 Uiso calc R 1 . .
C C56 0.9694(2) 0.95221(19) 0.8541(2) 0.0252(5) Uani d . 1 . .
H H56A 0.9555 0.8883 0.8175 0.03 Uiso calc R 1 . .
H H56B 1.0244 0.9435 0.9316 0.03 Uiso calc R 1 . .
C C61 0.85318(19) 0.89667(16) 1.07819(17) 0.0176(4) Uani d . 1 . .
H H61 0.9256 0.8543 1.0778 0.021 Uiso calc R 1 . .
C C62 0.9082(2) 0.98983(17) 1.1412(2) 0.0248(4) Uani d . 1 . .
H H62A 0.8391 1.0351 1.1394 0.03 Uiso calc R 1 . .
H H62B 0.9641 1.0208 1.1025 0.03 Uiso calc R 1 . .
C C63 0.9839(2) 0.9693(2) 1.2660(2) 0.0297(5) Uani d . 1 . .
H H63A 1.0594 0.9311 1.2679 0.036 Uiso calc R 1 . .
H H63B 1.012 1.031 1.3048 0.036 Uiso calc R 1 . .
C C64 0.9043(2) 0.9140(2) 1.3288(2) 0.0323(5) Uani d . 1 . .
H H64A 0.957 0.8982 1.4055 0.039 Uiso calc R 1 . .
H H64B 0.8346 0.9555 1.3355 0.039 Uiso calc R 1 . .
C C65 0.8500(3) 0.8203(2) 1.2667(2) 0.0380(6) Uani d . 1 . .
H H65A 0.7951 0.7888 1.3061 0.046 Uiso calc R 1 . .
H H65B 0.9194 0.7756 1.2677 0.046 Uiso calc R 1 . .
C C66 0.7729(2) 0.8412(2) 1.1425(2) 0.0322(6) Uani d . 1 . .
H H66A 0.6981 0.8799 1.1416 0.039 Uiso calc R 1 . .
H H66B 0.7437 0.7797 1.1036 0.039 Uiso calc R 1 . .
P P1 0.56910(5) 0.64378(4) 0.69333(4) 0.01558(10) Uani d . 1 . .
P P2 0.75517(5) 0.91135(4) 0.92785(4) 0.01542(10) Uani d . 1 . .
Ag Ag 0.702066(12) 0.754956(13) 0.830004(11) 0.01948(4) Uani d . 1 . .
N N 0.9763(2) 0.69958(15) 0.93701(19) 0.0315(5) Uani d . 1 . .
O O1 0.94184(16) 0.71192(15) 0.83128(16) 0.0352(4) Uani d . 1 . .
O O2 0.8923(2) 0.67588(16) 0.98484(17) 0.0425(5) Uani d . 1 . .
O O3 1.08964(19) 0.71145(16) 0.9931(2) 0.0535(6) Uani d . 1 . .

loop_
_atom_site_aniso_label
_atom_site_aniso_U_11
_atom_site_aniso_U_22
_atom_site_aniso_U_33
_atom_site_aniso_U_12
_atom_site_aniso_U_13
_atom_site_aniso_U_23
C11 0.0215(9) 0.0226(11) 0.0146(10) 0.0002(8) 0.0069(8) -0.0013(8)
C12 0.0194(9) 0.0303(12) 0.0206(11) -0.0020(9) 0.0041(8) -0.0032(9)
C13 0.0204(10) 0.0448(15) 0.0277(12) -0.0036(10) 0.0099(9) -0.0033(11)
C14 0.0276(10) 0.0296(12) 0.0199(11) -0.0002(9) 0.0114(9) -0.0007(9)
C15 0.0229(10) 0.0249(11) 0.0154(10) -0.0001(9) 0.0029(8) -0.0039(8)
C16 0.0185(9) 0.0301(12) 0.0203(11) -0.0037(9) 0.0055(8) -0.0029(9)
C21 0.0238(10) 0.0192(10) 0.0203(11) 0.0045(8) 0.0073(8) 0.0018(8)
C22 0.0261(11) 0.0269(12) 0.0325(13) 0.0049(9) 0.0026(10) 0.0035(11)
C23 0.0449(14) 0.0338(15) 0.0279(13) 0.0170(11) 0.0142(11) 0.0062(10)
C24 0.0504(16) 0.0240(14) 0.0440(16) 0.0075(11) 0.0210(13) 0.0112(11)
C25 0.0402(13) 0.0242(13) 0.0445(15) -0.0002(10) 0.0214(12) 0.0032(11)
C26 0.0263(11) 0.0217(12) 0.0376(14) -0.0022(9) 0.0103(10) 0.0026(10)
C31 0.0136(8) 0.0222(11) 0.0150(10) 0.0021(7) 0.0015(7) -0.0026(8)
C32 0.0208(9) 0.0289(12) 0.0228(11) 0.0036(8) 0.0092(9) 0.0020(9)
C33 0.0237(11) 0.0471(15) 0.0351(15) 0.0079(11) 0.0117(11) -0.0034(12)
C34 0.0311(12) 0.0393(15) 0.0336(14) 0.0166(11) 0.0061(11) -0.0034(12)
C35 0.0372(13) 0.0303(13) 0.0253(12) 0.0159(11) 0.0027(10) 0.0018(10)
C36 0.0288(11) 0.0240(12) 0.0222(11) 0.0065(8) 0.0058(9) 0.0036(8)
C41 0.0172(9) 0.0208(10) 0.0125(9) 0.0037(8) 0.0037(7) 0.0031(8)
C42 0.0217(10) 0.0235(11) 0.0168(10) -0.0012(8) 0.0041(8) 0.0017(8)
C43 0.0181(9) 0.0376(14) 0.0213(11) 0.0009(9) 0.0057(8) 0.0037(10)
C44 0.0246(10) 0.0363(14) 0.0192(11) 0.0111(10) 0.0065(9) 0.0027(10)
C45 0.0313(11) 0.0251(11) 0.0173(10) 0.0080(9) 0.0062(9) -0.0002(9)
C46 0.0209(9) 0.0210(11) 0.0153(10) 0.0019(8) 0.0010(8) 0.0007(8)
C51 0.0200(9) 0.0202(10) 0.0192(10) 0.0014(8) 0.0088(8) 0.0044(8)
C52 0.0186(10) 0.0614(19) 0.0267(13) 0.0010(11) 0.0049(9) 0.0190(12)
C53 0.0272(11) 0.075(2) 0.0376(16) 0.0090(14) 0.0113(11) 0.0342(15)
C54 0.0247(11) 0.0609(18) 0.0195(12) -0.0028(11) 0.0081(10) 0.0086(11)
C55 0.0198(10) 0.0432(15) 0.0230(13) -0.0013(10) 0.0081(9) 0.0018(11)
C56 0.0202(10) 0.0330(13) 0.0224(11) 0.0049(9) 0.0061(9) 0.0063(9)
C61 0.0161(9) 0.0187(10) 0.0158(10) -0.0012(7) 0.0014(7) 0.0014(8)
C62 0.0333(11) 0.0213(11) 0.0179(11) -0.0080(9) 0.0043(9) -0.0013(9)
C63 0.0291(11) 0.0372(14) 0.0196(12) -0.0083(10) 0.0018(10) -0.0036(10)
C64 0.0310(12) 0.0481(16) 0.0164(11) 0.0002(11) 0.0045(9) 0.0058(11)
C65 0.0402(14) 0.0427(16) 0.0261(13) -0.0098(12) 0.0018(11) 0.0140(12)
C66 0.0345(12) 0.0365(15) 0.0207(12) -0.0152(11) 0.0005(10) 0.0089(10)
P1 0.0160(2) 0.0174(3) 0.0130(2) 0.00103(18) 0.00354(18) -0.00190(19)
P2 0.0160(2) 0.0154(2) 0.0141(2) 0.00057(19) 0.00320(19) 0.00052(19)
Ag 0.02057(7) 0.01953(7) 0.01629(7) -0.00042(7) 0.00212(5) -0.00397(7)
N 0.0290(10) 0.0190(11) 0.0357(12) 0.0087(8) -0.0075(9) -0.0074(8)
O1 0.0291(8) 0.0424(11) 0.0296(10) 0.0055(7) 0.0012(7) -0.0091(8)
O2 0.0540(12) 0.0315(10) 0.0356(11) 0.0093(9) 0.0030(9) 0.0070(8)
O3 0.0350(10) 0.0314(11) 0.0684(15) 0.0080(8) -0.0255(10) -0.0150(10)

loop_
_atom_type_symbol
_atom_type_description
_atom_type_scat_dispersion_real
_atom_type_scat_dispersion_imag
_atom_type_scat_source
C C 0.0033 0.0016 'International Tables Vol C Tables 4.2.6.8 and 6.1.1.4'
H H 0 0 'International Tables Vol C Tables 4.2.6.8 and 6.1.1.4'
N N 0.0061 0.0033 'International Tables Vol C Tables 4.2.6.8 and 6.1.1.4'
O O 0.0106 0.006 'International Tables Vol C Tables 4.2.6.8 and 6.1.1.4'
P P 0.1023 0.0942 'International Tables Vol C Tables 4.2.6.8 and 6.1.1.4'
Ag Ag -0.8971 1.1015 'International Tables Vol C Tables 4.2.6.8 and 6.1.1.4'

loop_
_geom_angle_atom_site_label_1
_geom_angle_atom_site_label_2
_geom_angle_atom_site_label_3
_geom_angle_site_symmetry_1
_geom_angle_site_symmetry_3
_geom_angle
_geom_angle_publ_flag
C16 C11 C12 . . 118.95(18) ?
C16 C11 P1 . . 123.54(15) ?
C12 C11 P1 . . 117.10(16) ?
C13 C12 C11 . . 119.6(2) ?
C13 C12 H12 . . 120.2 ?
C11 C12 H12 . . 120.2 ?
C14 C13 C12 . . 120.7(2) ?
C14 C13 H13 . . 119.6 ?
C12 C13 H13 . . 119.6 ?
C13 C14 C15 . . 120.02(19) ?
C13 C14 H14 . . 120 ?
C15 C14 H14 . . 120 ?
C14 C15 C16 . . 119.2(2) ?
C14 C15 H15 . . 120.4 ?
C16 C15 H15 . . 120.4 ?
C11 C16 C15 . . 121.30(19) ?
C11 C16 H16 . . 119.4 ?
C15 C16 H16 . . 119.4 ?
C26 C21 C22 . . 112.6(2) ?
C26 C21 P1 . . 116.35(16) ?
C22 C21 P1 . . 109.75(16) ?
C26 C21 H21 . . 105.8 ?
C22 C21 H21 . . 105.8 ?
P1 C21 H21 . . 105.8 ?
C23 C22 C21 . . 113.2(2) ?
C23 C22 H22A . . 108.9 ?
C21 C22 H22A . . 108.9 ?
C23 C22 H22B . . 108.9 ?
C21 C22 H22B . . 108.9 ?
H22A C22 H22B . . 107.7 ?
C22 C23 C24 . . 112.8(2) ?
C22 C23 H23A . . 109 ?
C24 C23 H23A . . 109 ?
C22 C23 H23B . . 109 ?
C24 C23 H23B . . 109 ?
H23A C23 H23B . . 107.8 ?
C25 C24 C23 . . 111.4(2) ?
C25 C24 H24A . . 109.3 ?
C23 C24 H24A . . 109.3 ?
C25 C24 H24B . . 109.3 ?
C23 C24 H24B . . 109.3 ?
H24A C24 H24B . . 108 ?
C24 C25 C26 . . 112.5(2) ?
C24 C25 H25A . . 109.1 ?
C26 C25 H25A . . 109.1 ?
C24 C25 H25B . . 109.1 ?
C26 C25 H25B . . 109.1 ?
H25A C25 H25B . . 107.8 ?
C21 C26 C25 . . 113.1(2) ?
C21 C26 H26A . . 109 ?
C25 C26 H26A . . 109 ?
C21 C26 H26B . . 109 ?
C25 C26 H26B . . 109 ?
H26A C26 H26B . . 107.8 ?
C36 C31 C32 . . 110.69(18) ?
C36 C31 P1 . . 110.06(15) ?
C32 C31 P1 . . 111.08(15) ?
C36 C31 H31 . . 108.3 ?
C32 C31 H31 . . 108.3 ?
P1 C31 H31 . . 108.3 ?
C31 C32 C33 . . 110.64(19) ?
C31 C32 H32A . . 109.5 ?
C33 C32 H32A . . 109.5 ?
C31 C32 H32B . . 109.5 ?
C33 C32 H32B . . 109.5 ?
H32A C32 H32B . . 108.1 ?
C34 C33 C32 . . 111.1(2) ?
C34 C33 H33A . . 109.4 ?
C32 C33 H33A . . 109.4 ?
C34 C33 H33B . . 109.4 ?
C32 C33 H33B . . 109.4 ?
H33A C33 H33B . . 108 ?
C33 C34 C35 . . 111.6(2) ?
C33 C34 H34A . . 109.3 ?
C35 C34 H34A . . 109.3 ?
C33 C34 H34B . . 109.3 ?
C35 C34 H34B . . 109.3 ?
H34A C34 H34B . . 108 ?
C34 C35 C36 . . 110.5(2) ?
C34 C35 H35A . . 109.6 ?
C36 C35 H35A . . 109.6 ?
C34 C35 H35B . . 109.6 ?
C36 C35 H35B . . 109.6 ?
H35A C35 H35B . . 108.1 ?
C31 C36 C35 . . 111.56(19) ?
C31 C36 H36A . . 109.3 ?
C35 C36 H36A . . 109.3 ?
C31 C36 H36B . . 109.3 ?
C35 C36 H36B . . 109.3 ?
H36A C36 H36B . . 108 ?
C46 C41 C42 . . 119.01(19) ?
C46 C41 P2 . . 123.32(16) ?
C42 C41 P2 . . 117.66(16) ?
C43 C42 C41 . . 120.6(2) ?
C43 C42 H42 . . 119.7 ?
C41 C42 H42 . . 119.7 ?
C44 C43 C42 . . 120.2(2) ?
C44 C43 H43 . . 119.9 ?
C42 C43 H43 . . 119.9 ?
C43 C44 C45 . . 120.0(2) ?
C43 C44 H44 . . 120 ?
C45 C44 H44 . . 120 ?
C46 C45 C44 . . 119.8(2) ?
C46 C45 H45 . . 120.1 ?
C44 C45 H45 . . 120.1 ?
C41 C46 C45 . . 120.3(2) ?
C41 C46 H46 . . 119.8 ?
C45 C46 H46 . . 119.8 ?
C52 C51 C56 . . 111.09(18) ?
C52 C51 P2 . . 109.34(15) ?
C56 C51 P2 . . 111.68(15) ?
C52 C51 H51 . . 108.2 ?
C56 C51 H51 . . 108.2 ?
P2 C51 H51 . . 108.2 ?
C51 C52 C53 . . 111.0(2) ?
C51 C52 H52A . . 109.4 ?
C53 C52 H52A . . 109.4 ?
C51 C52 H52B . . 109.4 ?
C53 C52 H52B . . 109.4 ?
H52A C52 H52B . . 108 ?
C54 C53 C52 . . 110.1(3) ?
C54 C53 H53A . . 109.6 ?
C52 C53 H53A . . 109.6 ?
C54 C53 H53B . . 109.6 ?
C52 C53 H53B . . 109.6 ?
H53A C53 H53B . . 108.2 ?
C55 C54 C53 . . 109.8(2) ?
C55 C54 H54A . . 109.7 ?
C53 C54 H54A . . 109.7 ?
C55 C54 H54B . . 109.7 ?
C53 C54 H54B . . 109.7 ?
H54A C54 H54B . . 108.2 ?
C54 C55 C56 . . 111.4(2) ?
C54 C55 H55A . . 109.3 ?
C56 C55 H55A . . 109.3 ?
C54 C55 H55B . . 109.3 ?
C56 C55 H55B . . 109.3 ?
H55A C55 H55B . . 108 ?
C51 C56 C55 . . 111.02(19) ?
C51 C56 H56A . . 109.4 ?
C55 C56 H56A . . 109.4 ?
C51 C56 H56B . . 109.4 ?
C55 C56 H56B . . 109.4 ?
H56A C56 H56B . . 108 ?
C62 C61 C66 . . 110.74(18) ?
C62 C61 P2 . . 116.34(15) ?
C66 C61 P2 . . 108.02(15) ?
C62 C61 H61 . . 107.1 ?
C66 C61 H61 . . 107.1 ?
P2 C61 H61 . . 107.1 ?
C61 C62 C63 . . 111.82(19) ?
C61 C62 H62A . . 109.3 ?
C63 C62 H62A . . 109.3 ?
C61 C62 H62B . . 109.3 ?
C63 C62 H62B . . 109.3 ?
H62A C62 H62B . . 107.9 ?
C64 C63 C62 . . 111.7(2) ?
C64 C63 H63A . . 109.3 ?
C62 C63 H63A . . 109.3 ?
C64 C63 H63B . . 109.3 ?
C62 C63 H63B . . 109.3 ?
H63A C63 H63B . . 107.9 ?
C65 C64 C63 . . 111.3(2) ?
C65 C64 H64A . . 109.4 ?
C63 C64 H64A . . 109.4 ?
C65 C64 H64B . . 109.4 ?
C63 C64 H64B . . 109.4 ?
H64A C64 H64B . . 108 ?
C64 C65 C66 . . 111.1(2) ?
C64 C65 H65A . . 109.4 ?
C66 C65 H65A . . 109.4 ?
C64 C65 H65B . . 109.4 ?
C66 C65 H65B . . 109.4 ?
H65A C65 H65B . . 108 ?
C65 C66 C61 . . 111.5(2) ?
C65 C66 H66A . . 109.3 ?
C61 C66 H66A . . 109.3 ?
C65 C66 H66B . . 109.3 ?
C61 C66 H66B . . 109.3 ?
H66A C66 H66B . . 108 ?
C11 P1 C31 . . 104.92(10) ?
C11 P1 C21 . . 103.60(10) ?
C31 P1 C21 . . 106.42(10) ?
C11 P1 Ag . . 110.98(7) ?
C31 P1 Ag . . 114.74(7) ?
C21 P1 Ag . . 115.12(7) ?
C41 P2 C51 . . 104.07(9) ?
C41 P2 C61 . . 105.19(9) ?
C51 P2 C61 . . 107.77(10) ?
C41 P2 Ag . . 113.46(7) ?
C51 P2 Ag . . 113.33(7) ?
C61 P2 Ag . . 112.34(7) ?
P1 Ag P2 . . 154.662(19) ?
O3 N O1 . . 120.5(2) ?
O3 N O2 . . 121.4(2) ?
O1 N O2 . . 118.1(2) ?

loop_
_geom_bond_atom_site_label_1
_geom_bond_atom_site_label_2
_geom_bond_site_symmetry_2
_geom_bond_distance
_geom_bond_publ_flag
C11 C16 . 1.385(3) ?
C11 C12 . 1.406(3) ?
C11 P1 . 1.832(2) ?
C12 C13 . 1.402(3) ?
C12 H12 . 0.93 ?
C13 C14 . 1.376(3) ?
C13 H13 . 0.93 ?
C14 C15 . 1.397(3) ?
C14 H14 . 0.93 ?
C15 C16 . 1.399(3) ?
C15 H15 . 0.93 ?
C16 H16 . 0.93 ?
C21 C26 . 1.509(3) ?
C21 C22 . 1.520(3) ?
C21 P1 . 1.847(2) ?
C21 H21 . 0.98 ?
C22 C23 . 1.508(4) ?
C22 H22A . 0.97 ?
C22 H22B . 0.97 ?
C23 C24 . 1.516(4) ?
C23 H23A . 0.97 ?
C23 H23B . 0.97 ?
C24 C25 . 1.509(4) ?
C24 H24A . 0.97 ?
C24 H24B . 0.97 ?
C25 C26 . 1.516(3) ?
C25 H25A . 0.97 ?
C25 H25B . 0.97 ?
C26 H26A . 0.97 ?
C26 H26B . 0.97 ?
C31 C36 . 1.527(3) ?
C31 C32 . 1.535(3) ?
C31 P1 . 1.840(2) ?
C31 H31 . 0.98 ?
C32 C33 . 1.539(3) ?
C32 H32A . 0.97 ?
C32 H32B . 0.97 ?
C33 C34 . 1.513(4) ?
C33 H33A . 0.97 ?
C33 H33B . 0.97 ?
C34 C35 . 1.527(4) ?
C34 H34A . 0.97 ?
C34 H34B . 0.97 ?
C35 C36 . 1.534(3) ?
C35 H35A . 0.97 ?
C35 H35B . 0.97 ?
C36 H36A . 0.97 ?
C36 H36B . 0.97 ?
C41 C46 . 1.394(3) ?
C41 C42 . 1.398(3) ?
C41 P2 . 1.832(2) ?
C42 C43 . 1.389(3) ?
C42 H42 . 0.93 ?
C43 C44 . 1.376(4) ?
C43 H43 . 0.93 ?
C44 C45 . 1.399(3) ?
C44 H44 . 0.93 ?
C45 C46 . 1.393(3) ?
C45 H45 . 0.93 ?
C46 H46 . 0.93 ?
C51 C52 . 1.516(3) ?
C51 C56 . 1.534(3) ?
C51 P2 . 1.840(2) ?
C51 H51 . 0.98 ?
C52 C53 . 1.534(4) ?
C52 H52A . 0.97 ?
C52 H52B . 0.97 ?
C53 C54 . 1.532(4) ?
C53 H53A . 0.97 ?
C53 H53B . 0.97 ?
C54 C55 . 1.508(3) ?
C54 H54A . 0.97 ?
C54 H54B . 0.97 ?
C55 C56 . 1.534(3) ?
C55 H55A . 0.97 ?
C55 H55B . 0.97 ?
C56 H56A . 0.97 ?
C56 H56B . 0.97 ?
C61 C62 . 1.516(3) ?
C61 C66 . 1.535(3) ?
C61 P2 . 1.848(2) ?
C61 H61 . 0.98 ?
C62 C63 . 1.533(3) ?
C62 H62A . 0.97 ?
C62 H62B . 0.97 ?
C63 C64 . 1.517(3) ?
C63 H63A . 0.97 ?
C63 H63B . 0.97 ?
C64 C65 . 1.517(4) ?
C64 H64A . 0.97 ?
C64 H64B . 0.97 ?
C65 C66 . 1.533(3) ?
C65 H65A . 0.97 ?
C65 H65B . 0.97 ?
C66 H66A . 0.97 ?
C66 H66B . 0.97 ?
P1 Ag . 2.4046(5) ?
P2 Ag . 2.4303(6) ?
N O3 . 1.239(3) ?
N O1 . 1.247(3) ?
N O2 . 1.265(3) ?

loop_
_geom_torsion_atom_site_label_1
_geom_torsion_atom_site_label_2
_geom_torsion_atom_site_label_3
_geom_torsion_atom_site_label_4
_geom_torsion_site_symmetry_1
_geom_torsion_site_symmetry_2
_geom_torsion_site_symmetry_3
_geom_torsion_site_symmetry_4
_geom_torsion
_geom_torsion_publ_flag
C16 C11 C12 C13 . . . . 3.5(4) ?
P1 C11 C12 C13 . . . . 176.4(2) ?
C11 C12 C13 C14 . . . . -4.3(4) ?
C12 C13 C14 C15 . . . . 4.9(4) ?
C13 C14 C15 C16 . . . . -4.7(4) ?
C12 C11 C16 C15 . . . . -3.4(4) ?
P1 C11 C16 C15 . . . . -175.79(19) ?
C14 C15 C16 C11 . . . . 4.0(4) ?
C26 C21 C22 C23 . . . . -49.1(3) ?
P1 C21 C22 C23 . . . . 179.65(17) ?
C21 C22 C23 C24 . . . . 51.1(3) ?
C22 C23 C24 C25 . . . . -53.0(3) ?
C23 C24 C25 C26 . . . . 53.3(3) ?
C22 C21 C26 C25 . . . . 49.5(3) ?
P1 C21 C26 C25 . . . . 177.35(16) ?
C24 C25 C26 C21 . . . . -52.2(3) ?
C36 C31 C32 C33 . . . . 55.8(3) ?
P1 C31 C32 C33 . . . . 178.34(18) ?
C31 C32 C33 C34 . . . . -56.2(3) ?
C32 C33 C34 C35 . . . . 56.5(3) ?
C33 C34 C35 C36 . . . . -55.8(3) ?
C32 C31 C36 C35 . . . . -56.0(2) ?
P1 C31 C36 C35 . . . . -179.19(16) ?
C34 C35 C36 C31 . . . . 55.6(3) ?
C46 C41 C42 C43 . . . . -0.3(3) ?
P2 C41 C42 C43 . . . . 179.29(17) ?
C41 C42 C43 C44 . . . . 1.1(3) ?
C42 C43 C44 C45 . . . . -0.5(3) ?
C43 C44 C45 C46 . . . . -1.0(3) ?
C42 C41 C46 C45 . . . . -1.2(3) ?
P2 C41 C46 C45 . . . . 179.25(16) ?
C44 C45 C46 C41 . . . . 1.9(3) ?
C56 C51 C52 C53 . . . . -55.5(3) ?
P2 C51 C52 C53 . . . . -179.2(2) ?
C51 C52 C53 C54 . . . . 58.0(3) ?
C52 C53 C54 C55 . . . . -58.9(3) ?
C53 C54 C55 C56 . . . . 58.1(3) ?
C52 C51 C56 C55 . . . . 53.9(3) ?
P2 C51 C56 C55 . . . . 176.25(16) ?
C54 C55 C56 C51 . . . . -55.7(3) ?
C66 C61 C62 C63 . . . . 54.3(3) ?
P2 C61 C62 C63 . . . . 178.13(16) ?
C61 C62 C63 C64 . . . . -54.7(3) ?
C62 C63 C64 C65 . . . . 54.9(3) ?
C63 C64 C65 C66 . . . . -55.4(3) ?
C64 C65 C66 C61 . . . . 55.6(3) ?
C62 C61 C66 C65 . . . . -55.0(3) ?
P2 C61 C66 C65 . . . . 176.6(2) ?
C16 C11 P1 C31 . . . . -39.6(2) ?
C12 C11 P1 C31 . . . . 147.89(18) ?
C16 C11 P1 C21 . . . . 71.9(2) ?
C12 C11 P1 C21 . . . . -100.68(19) ?
C16 C11 P1 Ag . . . . -164.03(18) ?
C12 C11 P1 Ag . . . . 23.4(2) ?
C36 C31 P1 C11 . . . . -66.86(17) ?
C32 C31 P1 C11 . . . . 170.20(16) ?
C36 C31 P1 C21 . . . . -176.26(15) ?
C32 C31 P1 C21 . . . . 60.80(18) ?
C36 C31 P1 Ag . . . . 55.19(15) ?
C32 C31 P1 Ag . . . . -67.75(17) ?
C26 C21 P1 C11 . . . . -59.47(17) ?
C22 C21 P1 C11 . . . . 69.78(18) ?
C26 C21 P1 C31 . . . . 50.86(18) ?
C22 C21 P1 C31 . . . . -179.89(16) ?
C26 C21 P1 Ag . . . . 179.19(13) ?
C22 C21 P1 Ag . . . . -51.57(17) ?
C46 C41 P2 C51 . . . . -37.0(2) ?
C42 C41 P2 C51 . . . . 143.49(17) ?
C46 C41 P2 C61 . . . . 76.23(19) ?
C42 C41 P2 C61 . . . . -103.30(17) ?
C46 C41 P2 Ag . . . . -160.60(15) ?
C42 C41 P2 Ag . . . . 19.87(18) ?
C52 C51 P2 C41 . . . . -62.04(19) ?
C56 C51 P2 C41 . . . . 174.61(16) ?
C52 C51 P2 C61 . . . . -173.38(17) ?
C56 C51 P2 C61 . . . . 63.27(18) ?
C52 C51 P2 Ag . . . . 61.67(18) ?
C56 C51 P2 Ag . . . . -61.68(17) ?
C62 C61 P2 C41 . . . . -65.12(17) ?
C66 C61 P2 C41 . . . . 60.08(18) ?
C62 C61 P2 C51 . . . . 45.45(18) ?
C66 C61 P2 C51 . . . . 170.66(16) ?
C62 C61 P2 Ag . . . . 171.00(13) ?
C66 C61 P2 Ag . . . . -63.80(17) ?
C11 P1 Ag P2 . . . . 100.90(8) ?
C31 P1 Ag P2 . . . . -17.80(9) ?
C21 P1 Ag P2 . . . . -141.85(8) ?
C41 P2 Ag P1 . . . . 29.07(9) ?
C51 P2 Ag P1 . . . . -89.33(8) ?
C61 P2 Ag P1 . . . . 148.22(7) ?
